data_1552472
loop_
_publ_author_name
'Schoemaker, Robin'
'Schwedtmann, Kai'
'Franconetti, Antonio'
'Frontera, Antonio'
'Hennersdorf, Felix'
'Weigand, Jan J.'

_publ_section_title
;
 Controlled scrambling reactions to polyphosphanes via bond metathesis
 reactions
;
_journal_name_full 'Chemical Science'
_journal_paper_doi 10.1039/C9SC04501E
_journal_year 2019
_chemical_absolute_configuration ad
_chemical_formula_moiety 'C19 H18 N P3'
_chemical_formula_sum 'C19 H18 N P3'
_chemical_formula_weight 353.25
_space_group_crystal_system orthorhombic
_space_group_IT_number 33
_space_group_name_Hall 'P 2c -2n'
_space_group_name_H-M_alt 'P n a 21'
_symmetry_space_group_name_Hall 'P 2c -2n'
_symmetry_space_group_name_H-M 'P n a 21'
_atom_sites_solution_hydrogens geom
_audit_creation_date 2018-09-28
_audit_creation_method
;
Olex2 1.2
(compiled 2015.09.30 svn.r3233 for OlexSys, GUI svn.r5103)
;
_audit_update_record
;
2019-08-30 deposited with the CCDC.    2019-10-17 downloaded from the CCDC.
;
_cell_angle_alpha 90
_cell_angle_beta 90
_cell_angle_gamma 90
_cell_formula_units_Z 4
_cell_length_a 26.5691(4)
_cell_length_b 10.80809(17)
_cell_length_c 5.99320(10)
_cell_measurement_reflns_used 12900
_cell_measurement_temperature 100.01(10)
_cell_measurement_theta_max 76.1870
_cell_measurement_theta_min 3.3070
_cell_volume 1721.01(5)
_computing_cell_refinement 'CrysAlisPro 1.171.38.41 (Rigaku OD, 2015)'
_computing_data_collection 'CrysAlisPro 1.171.38.41 (Rigaku OD, 2015)'
_computing_data_reduction 'CrysAlisPro 1.171.38.41 (Rigaku OD, 2015)'
_computing_molecular_graphics 'Olex2 (Dolomanov et al., 2009)'
_computing_publication_material 'Olex2 (Dolomanov et al., 2009)'
_computing_structure_refinement 'ShelXL (Sheldrick, 2015)'
_computing_structure_solution 'ShelXT (Sheldrick, 2015)'
_diffrn_ambient_environment N~2~
_diffrn_ambient_temperature 100.01(10)
_diffrn_detector 'CCD plate'
_diffrn_detector_area_resol_mean 10.5700
_diffrn_detector_type AtlasS2
_diffrn_measured_fraction_theta_full 1.000
_diffrn_measured_fraction_theta_max 0.994
_diffrn_measurement_details
;
List of Runs (angles in degrees, time in seconds):

  # Type    Start    End  Width  t~exp~   \w     \q     \k     \f   Frames
#--------------------------------------------------------------------------
  1  \w    -75.00  40.00   0.50    1.00    --  -38.50  19.00  90.00  230
  2  \w    -28.00  69.00   0.50    1.00    --   42.50 -57.00-120.00  194
  3  \w    -30.00  65.00   0.50    1.00    --   42.50 -38.00 120.00  190
  4  \w     23.00  98.00   0.50    1.00    --   42.50-125.00-180.00  150
  5  \w     20.00 115.00   0.50    1.00    --   42.50  38.00 -60.00  190
  6  \w      1.00  82.00   0.50    1.00    --   42.50 -99.00  30.00  162
  7  \w     39.00 121.00   0.50    4.00    --  111.00-125.00  30.00  164
  8  \w     31.00 156.00   0.50    4.00    --  111.00 -15.00-150.00  250
  9  \w     30.00 109.00   0.50    4.00    --  111.00 -94.00 150.00  158
 10  \w     87.00 178.00   0.50    4.00    --  111.00  45.00-180.00  182
 11  \w     37.00 142.00   0.50    4.00    --  111.00 -77.00  60.00  210
 12  \w     41.00 139.00   0.50    4.00    --  111.00 -61.00-180.00  196
 13  \w     87.00 178.00   0.50    4.00    --  111.00  30.00  60.00  182
 14  \w     87.00 178.00   0.50    4.00    --  111.00  30.00 -90.00  182
 15  \w     30.00 109.00   0.50    4.00    --  111.00 -94.00-120.00  158
 16  \w     30.00  88.00   0.50    4.00    --  111.00 -94.00  30.00  116
 17  \w     75.00 121.00   0.50    4.00    --  111.00-125.00   0.00   92
 18  \w     53.00 120.00   0.50    4.00    --  111.00-125.00  90.00  134
 19  \w     80.00 121.00   0.50    4.00    --  111.00-125.00-120.00   82
 20  \w     47.00 112.00   0.50    4.00    --  111.00 -30.00  30.00  130
 21  \w     88.00 178.00   0.50    4.00    --  111.00  45.00-150.00  180
 22  \w     40.00  80.00   0.50    4.00    --  111.00-125.00 150.00   80
 23  \w     96.00 121.00   0.50    4.00    --  111.00-125.00 150.00   50
 24  \w     98.00 135.00   0.50    4.00    --  111.00 -45.00-150.00   74
 25  \w    106.00 146.00   0.50    4.00    --  111.00  30.00 150.00   80
 26  \w     31.00  63.00   0.50    4.00    --  111.00 -94.00  90.00   64
 27  \w     48.00  89.00   0.50    4.00    --  111.00 -45.00-150.00   82
;
_diffrn_measurement_device 'four-circle diffractometer'
_diffrn_measurement_device_type 'SuperNova, Dual, Cu at zero, AtlasS2'
_diffrn_measurement_method '\w scans'
_diffrn_orient_matrix_type 'CrysAlisPro convention (1999,Acta A55,543-557)'
_diffrn_orient_matrix_UB_11 -0.0435471000
_diffrn_orient_matrix_UB_12 0.0694555000
_diffrn_orient_matrix_UB_13 0.1145698000
_diffrn_orient_matrix_UB_21 -0.0008063000
_diffrn_orient_matrix_UB_22 0.0944143000
_diffrn_orient_matrix_UB_23 -0.1925100000
_diffrn_orient_matrix_UB_31 -0.0382852000
_diffrn_orient_matrix_UB_32 -0.0810057000
_diffrn_orient_matrix_UB_33 -0.1259143000
_diffrn_radiation_monochromator mirror
_diffrn_radiation_probe x-ray
_diffrn_radiation_type CuK\a
_diffrn_radiation_wavelength 1.54184
_diffrn_reflns_av_R_equivalents 0.0280
_diffrn_reflns_av_unetI/netI 0.0137
_diffrn_reflns_Laue_measured_fraction_full 1.000
_diffrn_reflns_Laue_measured_fraction_max 0.994
_diffrn_reflns_limit_h_max 32
_diffrn_reflns_limit_h_min -33
_diffrn_reflns_limit_k_max 13
_diffrn_reflns_limit_k_min -13
_diffrn_reflns_limit_l_max 7
_diffrn_reflns_limit_l_min -7
_diffrn_reflns_number 20567
_diffrn_reflns_point_group_measured_fraction_full 1.000
_diffrn_reflns_point_group_measured_fraction_max 0.993
_diffrn_reflns_theta_full 67.684
_diffrn_reflns_theta_max 77.045
_diffrn_reflns_theta_min 3.327
_diffrn_source 'micro-focus sealed X-ray tube'
_diffrn_source_type 'SuperNova (Cu) X-ray Source'
_exptl_absorpt_coefficient_mu 3.145
_exptl_absorpt_correction_T_max 0.768
_exptl_absorpt_correction_T_min 0.379
_exptl_absorpt_correction_type gaussian
_exptl_absorpt_process_details
;
CrysAlisPro 1.171.38.41 (Rigaku Oxford Diffraction, 2015)
Numerical absorption correction based on gaussian integration over
            a multifaceted crystal model
Empirical absorption correction using spherical harmonics,
 implemented in SCALE3 ABSPACK scaling algorithm.
;
_exptl_crystal_colour 'clear colourless'
_exptl_crystal_colour_lustre clear
_exptl_crystal_colour_primary colourless
_exptl_crystal_density_diffrn 1.363
_exptl_crystal_description block
_exptl_crystal_F_000 736
_exptl_crystal_size_max 0.408
_exptl_crystal_size_mid 0.301
_exptl_crystal_size_min 0.115
_refine_diff_density_max 0.845
_refine_diff_density_min -0.391
_refine_diff_density_rms 0.075
_refine_ls_abs_structure_details
;
 Refined as an inversion twin.
;
_refine_ls_abs_structure_Flack 0.05(4)
_refine_ls_extinction_method none
_refine_ls_goodness_of_fit_ref 1.116
_refine_ls_hydrogen_treatment constr
_refine_ls_matrix_type full
_refine_ls_number_parameters 209
_refine_ls_number_reflns 3535
_refine_ls_number_restraints 1
_refine_ls_restrained_S_all 1.116
_refine_ls_R_factor_all 0.0479
_refine_ls_R_factor_gt 0.0479
_refine_ls_shift/su_max 0.000
_refine_ls_shift/su_mean 0.000
_refine_ls_structure_factor_coef Fsqd
_refine_ls_weighting_details 'w=1/[\s^2^(Fo^2^)+(0.0641P)^2^+2.5352P] where P=(Fo^2^+2Fc^2^)/3'
_refine_ls_weighting_scheme calc
_refine_ls_wR_factor_gt 0.1291
_refine_ls_wR_factor_ref 0.1291
_reflns_Friedel_coverage 0.820
_reflns_Friedel_fraction_full 1.000
_reflns_Friedel_fraction_max 0.993
_reflns_number_gt 3531
_reflns_number_total 3535
_reflns_threshold_expression 'I > 2\s(I)'
_cod_data_source_file c9sc04501e2.cif
_cod_data_source_block 9d
_cod_database_code 1552472
_chemical_oxdiff_formula 'C76 H72 N4 P12 '
_shelx_space_group_comment
;
The symmetry employed for this shelxl refinement is uniquely defined
by the following loop, which should always be used as a source of
symmetry information in preference to the above space-group names.
They are only intended as comments.
;
_reflns_odcompleteness_completeness 99.95
_reflns_odcompleteness_iscentric 1
_reflns_odcompleteness_theta 66.97
_olex2_refinement_description
;
1. Twinned data refinement
 Scales: 0.95(4) 0.05(4)
2. Fixed Uiso
 At 1.2 times of:
  All C(H) groups, All C(H,H) groups
3.a Secondary CH2 refined with riding coordinates:
 C1(H1A,H1B), C2(H2A,H2B)
3.b Aromatic/amide H refined with riding coordinates:
 C4(H4), C5(H5), C6(H6), C7(H7), C9(H9), C10(H10), C11(H11), C12(H12),
 C13(H13), C15(H15), C16(H16), C17(H17), C18(H18), C19(H19)
;
_shelx_shelxl_version_number 2014/7
_olex2_submission_special_instructions 'No special instructions were received'
_oxdiff_exptl_absorpt_empirical_details
;
Empirical correction (ABSPACK) includes:
- Absorption correction using spherical harmonics
- Frame scaling
;
_oxdiff_exptl_absorpt_empirical_full_max 1.423
_oxdiff_exptl_absorpt_empirical_full_min 0.630

loop_
_space_group_symop_operation_xyz
'x, y, z'
'-x, -y, z+1/2'
'x+1/2, -y+1/2, z'
'-x+1/2, y+1/2, z+1/2'

loop_
_atom_site_label
_atom_site_type_symbol
_atom_site_fract_x
_atom_site_fract_y
_atom_site_fract_z
_atom_site_U_iso_or_equiv
_atom_site_adp_type
_atom_site_occupancy
_atom_site_site_symmetry_order
_atom_site_calc_flag
_atom_site_refinement_flags_posn
P1 P 0.41919(4) 0.62658(11) 0.4424(2) 0.0281(3) Uani 1 1 d .
P2 P 0.35492(4) 0.49403(11) 0.3703(2) 0.0272(3) Uani 1 1 d .
P3 P 0.37761(4) 0.34815(10) 0.6050(2) 0.0272(3) Uani 1 1 d .
N1 N 0.29113(16) 0.5154(4) 0.7331(8) 0.0348(10) Uani 1 1 d .
C1 C 0.45008(18) 0.5371(5) 0.6674(9) 0.0320(11) Uani 1 1 d .
H1A H 0.4785 0.4930 0.6036 0.038 Uiso 1 1 calc R
H1B H 0.4634 0.5949 0.7762 0.038 Uiso 1 1 calc R
C2 C 0.4169(2) 0.4437(5) 0.7896(9) 0.0334(11) Uani 1 1 d .
H2A H 0.3951 0.4881 0.8920 0.040 Uiso 1 1 calc R
H2B H 0.4382 0.3896 0.8776 0.040 Uiso 1 1 calc R
C3 C 0.30249(16) 0.5642(4) 0.5327(8) 0.0267(9) Uani 1 1 d .
C4 C 0.27757(19) 0.6638(5) 0.4403(10) 0.0358(11) Uani 1 1 d .
H4 H 0.2854 0.6921 0.2980 0.043 Uiso 1 1 calc R
C5 C 0.23989(19) 0.7211(5) 0.5686(11) 0.0408(13) Uani 1 1 d .
H5 H 0.2225 0.7893 0.5136 0.049 Uiso 1 1 calc R
C6 C 0.22925(19) 0.6748(5) 0.7759(11) 0.0390(12) Uani 1 1 d .
H6 H 0.2050 0.7121 0.8653 0.047 Uiso 1 1 calc R
C7 C 0.25490(19) 0.5721(5) 0.8501(11) 0.0396(12) Uani 1 1 d .
H7 H 0.2466 0.5402 0.9894 0.047 Uiso 1 1 calc R
C8 C 0.38809(16) 0.7551(4) 0.5931(10) 0.0287(9) Uani 1 1 d .
C9 C 0.38696(18) 0.8666(5) 0.4770(11) 0.0346(11) Uani 1 1 d .
H9 H 0.4013 0.8717 0.3357 0.042 Uiso 1 1 calc R
C10 C 0.3645(2) 0.9707(5) 0.5714(11) 0.0398(13) Uani 1 1 d .
H10 H 0.3639 1.0450 0.4930 0.048 Uiso 1 1 calc R
C11 C 0.3431(2) 0.9640(5) 0.7803(11) 0.0393(13) Uani 1 1 d .
H11 H 0.3274 1.0330 0.8418 0.047 Uiso 1 1 calc R
C12 C 0.34514(19) 0.8532(5) 0.8994(10) 0.0384(12) Uani 1 1 d .
H12 H 0.3314 0.8484 1.0419 0.046 Uiso 1 1 calc R
C13 C 0.36773(18) 0.7502(4) 0.8039(9) 0.0296(10) Uani 1 1 d .
H13 H 0.3691 0.6766 0.8839 0.036 Uiso 1 1 calc R
C14 C 0.42443(16) 0.2686(4) 0.4288(9) 0.0264(9) Uani 1 1 d .
C15 C 0.41033(18) 0.2232(4) 0.2187(9) 0.0293(10) Uani 1 1 d .
H15 H 0.3792 0.2444 0.1590 0.035 Uiso 1 1 calc R
C16 C 0.44242(17) 0.1474(4) 0.1001(10) 0.0310(10) Uani 1 1 d .
H16 H 0.4325 0.1167 -0.0380 0.037 Uiso 1 1 calc R
C17 C 0.48922(18) 0.1165(4) 0.1846(10) 0.0335(11) Uani 1 1 d .
H17 H 0.5108 0.0657 0.1037 0.040 Uiso 1 1 calc R
C18 C 0.50345(18) 0.1615(4) 0.3878(10) 0.0324(11) Uani 1 1 d .
H18 H 0.5350 0.1413 0.4440 0.039 Uiso 1 1 calc R
C19 C 0.47209(18) 0.2359(4) 0.5110(9) 0.0289(10) Uani 1 1 d .
H19 H 0.4825 0.2647 0.6497 0.035 Uiso 1 1 calc R

loop_
_atom_site_aniso_label
_atom_site_aniso_U_11
_atom_site_aniso_U_22
_atom_site_aniso_U_33
_atom_site_aniso_U_23
_atom_site_aniso_U_13
_atom_site_aniso_U_12
P1 0.0238(5) 0.0261(5) 0.0344(6) -0.0001(5) 0.0041(5) -0.0017(4)
P2 0.0225(5) 0.0298(6) 0.0292(6) -0.0036(5) 0.0002(5) -0.0003(4)
P3 0.0248(5) 0.0231(5) 0.0336(6) -0.0023(5) 0.0041(5) -0.0021(4)
N1 0.026(2) 0.041(2) 0.038(2) -0.0049(19) 0.0048(17) -0.0022(18)
C1 0.025(2) 0.027(2) 0.043(3) -0.006(2) -0.006(2) 0.0014(18)
C2 0.036(3) 0.030(2) 0.034(3) -0.003(2) -0.007(2) 0.001(2)
C3 0.0186(19) 0.028(2) 0.034(2) -0.0021(18) -0.0033(18) -0.0017(17)
C4 0.031(2) 0.037(3) 0.039(3) -0.002(2) -0.007(2) -0.0042(19)
C5 0.029(2) 0.032(2) 0.061(4) -0.002(3) -0.011(2) 0.002(2)
C6 0.024(2) 0.041(3) 0.052(3) -0.014(3) 0.006(2) 0.002(2)
C7 0.032(2) 0.044(3) 0.043(3) -0.008(3) 0.004(2) 0.001(2)
C8 0.0202(19) 0.027(2) 0.039(3) 0.002(2) -0.002(2) -0.0012(16)
C9 0.026(2) 0.030(2) 0.048(3) 0.000(2) -0.004(2) -0.0050(18)
C10 0.038(3) 0.022(2) 0.059(4) 0.004(2) -0.013(3) 0.000(2)
C11 0.034(3) 0.027(2) 0.057(4) -0.012(2) -0.012(2) 0.004(2)
C12 0.029(2) 0.046(3) 0.040(3) -0.010(2) -0.007(2) 0.001(2)
C13 0.029(2) 0.023(2) 0.037(3) 0.0002(19) -0.0088(19) 0.0012(18)
C14 0.0226(19) 0.0197(19) 0.037(3) 0.0021(19) 0.0043(19) -0.0023(15)
C15 0.022(2) 0.027(2) 0.039(3) -0.005(2) -0.0011(19) -0.0036(17)
C16 0.029(2) 0.026(2) 0.039(3) -0.003(2) 0.002(2) -0.0032(17)
C17 0.026(2) 0.0176(19) 0.057(3) -0.003(2) 0.008(2) -0.0018(17)
C18 0.026(2) 0.019(2) 0.052(3) 0.007(2) -0.002(2) -0.0024(16)
C19 0.027(2) 0.022(2) 0.037(3) 0.0053(19) -0.0026(19) -0.0078(17)

loop_
_atom_type_symbol
_atom_type_description
_atom_type_scat_dispersion_real
_atom_type_scat_dispersion_imag
_atom_type_scat_source
C C 0.0181 0.0091 'International Tables Vol C Tables 4.2.6.8 and 6.1.1.4'
H H 0.0000 0.0000 'International Tables Vol C Tables 4.2.6.8 and 6.1.1.4'
N N 0.0311 0.0180 'International Tables Vol C Tables 4.2.6.8 and 6.1.1.4'
P P 0.2955 0.4335 'International Tables Vol C Tables 4.2.6.8 and 6.1.1.4'

loop_
_exptl_crystal_face_index_h
_exptl_crystal_face_index_k
_exptl_crystal_face_index_l
_exptl_crystal_face_perp_dist
1 1 0 0.0576
-1 -1 0 0.0576
-1 1 0 0.0481
1 -1 0 0.0791
1 0 1 0.1707
-1 1 -4 0.1876
16 3 -1 0.1540

loop_
_geom_angle_atom_site_label_1
_geom_angle_atom_site_label_2
_geom_angle_atom_site_label_3
_geom_angle
C1 P1 P2 98.18(16)
C8 P1 P2 103.33(15)
C8 P1 C1 103.6(2)
P3 P2 P1 97.16(7)
C3 P2 P1 101.91(15)
C3 P2 P3 99.40(17)
C2 P3 P2 97.92(18)
C2 P3 C14 102.9(2)
C14 P3 P2 98.81(17)
C7 N1 C3 116.7(5)
P1 C1 H1A 108.3
P1 C1 H1B 108.3
H1A C1 H1B 107.4
C2 C1 P1 116.0(3)
C2 C1 H1A 108.3
C2 C1 H1B 108.3
P3 C2 H2A 108.7
P3 C2 H2B 108.7
C1 C2 P3 114.2(4)
C1 C2 H2A 108.7
C1 C2 H2B 108.7
H2A C2 H2B 107.6
N1 C3 P2 118.3(4)
N1 C3 C4 123.8(5)
C4 C3 P2 117.9(4)
C3 C4 H4 121.1
C3 C4 C5 117.8(5)
C5 C4 H4 121.1
C4 C5 H5 120.6
C6 C5 C4 118.8(5)
C6 C5 H5 120.6
C5 C6 H6 120.5
C5 C6 C7 119.1(5)
C7 C6 H6 120.5
N1 C7 C6 123.8(6)
N1 C7 H7 118.1
C6 C7 H7 118.1
C9 C8 P1 114.6(4)
C13 C8 P1 126.5(4)
C13 C8 C9 118.9(5)
C8 C9 H9 119.8
C8 C9 C10 120.4(6)
C10 C9 H9 119.8
C9 C10 H10 119.9
C11 C10 C9 120.2(5)
C11 C10 H10 119.9
C10 C11 H11 120.2
C10 C11 C12 119.6(5)
C12 C11 H11 120.2
C11 C12 H12 120.2
C13 C12 C11 119.6(6)
C13 C12 H12 120.2
C8 C13 C12 121.2(5)
C8 C13 H13 119.4
C12 C13 H13 119.4
C15 C14 P3 119.8(4)
C15 C14 C19 117.9(4)
C19 C14 P3 121.7(4)
C14 C15 H15 119.8
C16 C15 C14 120.4(5)
C16 C15 H15 119.8
C15 C16 H16 119.7
C15 C16 C17 120.6(5)
C17 C16 H16 119.7
C16 C17 H17 120.3
C18 C17 C16 119.4(5)
C18 C17 H17 120.3
C17 C18 H18 119.3
C17 C18 C19 121.3(5)
C19 C18 H18 119.3
C14 C19 H19 119.8
C18 C19 C14 120.4(5)
C18 C19 H19 119.8

loop_
_geom_bond_atom_site_label_1
_geom_bond_atom_site_label_2
_geom_bond_distance
P1 P2 2.2703(16)
P1 C1 1.851(5)
P1 C8 1.851(5)
P2 P3 2.1971(18)
P2 C3 1.861(5)
P3 C2 1.838(5)
P3 C14 1.844(5)
N1 C3 1.346(7)
N1 C7 1.339(7)
C1 H1A 0.9700
C1 H1B 0.9700
C1 C2 1.528(7)
C2 H2A 0.9700
C2 H2B 0.9700
C3 C4 1.380(7)
C4 H4 0.9300
C4 C5 1.406(8)
C5 H5 0.9300
C5 C6 1.369(9)
C6 H6 0.9300
C6 C7 1.376(8)
C7 H7 0.9300
C8 C9 1.392(7)
C8 C13 1.375(8)
C9 H9 0.9300
C9 C10 1.394(8)
C10 H10 0.9300
C10 C11 1.377(9)
C11 H11 0.9300
C11 C12 1.395(8)
C12 H12 0.9300
C12 C13 1.388(7)
C13 H13 0.9300
C14 C15 1.402(7)
C14 C19 1.404(6)
C15 H15 0.9300
C15 C16 1.380(7)
C16 H16 0.9300
C16 C17 1.383(7)
C17 H17 0.9300
C17 C18 1.364(8)
C18 H18 0.9300
C18 C19 1.373(7)
C19 H19 0.9300

loop_
_geom_torsion_atom_site_label_1
_geom_torsion_atom_site_label_2
_geom_torsion_atom_site_label_3
_geom_torsion_atom_site_label_4
_geom_torsion
P1 P2 C3 N1 -99.9(3)
P1 P2 C3 C4 79.9(4)
P1 C1 C2 P3 45.3(5)
P1 C8 C9 C10 179.8(4)
P1 C8 C13 C12 -179.8(4)
P2 P1 C1 C2 -22.4(4)
P2 P1 C8 C9 -112.5(3)
P2 P1 C8 C13 68.8(4)
P2 P3 C2 C1 -41.3(4)
P2 P3 C14 C15 -56.5(4)
P2 P3 C14 C19 132.9(3)
P2 C3 C4 C5 -176.5(4)
P3 P2 C3 N1 -0.5(4)
P3 P2 C3 C4 179.4(3)
P3 C14 C15 C16 -170.0(4)
P3 C14 C19 C18 170.6(3)
N1 C3 C4 C5 3.4(7)
C1 P1 C8 C9 145.5(4)
C1 P1 C8 C13 -33.1(5)
C2 P3 C14 C15 -156.8(4)
C2 P3 C14 C19 32.6(4)
C3 N1 C7 C6 0.4(8)
C3 C4 C5 C6 -0.9(7)
C4 C5 C6 C7 -1.5(8)
C5 C6 C7 N1 1.8(9)
C7 N1 C3 P2 176.8(4)
C7 N1 C3 C4 -3.1(7)
C8 P1 C1 C2 83.5(4)
C8 C9 C10 C11 -0.1(8)
C9 C8 C13 C12 1.6(7)
C9 C10 C11 C12 1.5(8)
C10 C11 C12 C13 -1.4(8)
C11 C12 C13 C8 -0.2(7)
C13 C8 C9 C10 -1.5(7)
C14 P3 C2 C1 59.7(4)
C14 C15 C16 C17 -1.1(7)
C15 C14 C19 C18 -0.1(6)
C15 C16 C17 C18 0.3(7)
C16 C17 C18 C19 0.5(7)
C17 C18 C19 C14 -0.6(7)
C19 C14 C15 C16 1.0(7)

loop_
_exptl_oxdiff_crystal_face_indexfrac_h
_exptl_oxdiff_crystal_face_indexfrac_k
_exptl_oxdiff_crystal_face_indexfrac_l
_exptl_oxdiff_crystal_face_x
_exptl_oxdiff_crystal_face_y
_exptl_oxdiff_crystal_face_z
1.0035 1.0013 -0.0006 0.0258 0.0938 -0.1195
-1.0035 -1.0013 0.0006 -0.0258 -0.0938 0.1195
-0.9950 1.0013 -0.0003 0.1128 0.0954 -0.0430
0.9950 -1.0013 0.0003 -0.1128 -0.0954 0.0430
0.9954 0.0021 0.9990 0.0713 -0.1929 -0.1641
-0.9794 0.9927 -3.9966 -0.3463 0.8639 0.4603
16.0049 3.0015 -1.0021 -0.6033 0.4634 -0.7297

loop_
_twin_individual_id
_twin_individual_mass_fraction_refined
1 0.95(4)
2 0.05(4)
